data_2238633
loop_
_publ_author_name
'Gajera, Nilesh N.'
'Patel, Mukesh C.'
'Jotani, Mukesh M.'
'Tiekink, Edward R. T.'

_publ_section_title
;
 <i>tert</i>-Butyl
 4-{[2-amino-4-(2-hydroxyphenyl)pyrimidin-5-yl]methyl}piperazine-1-carboxylate
;
_journal_issue 10
_journal_name_full 'Acta Crystallographica Section E'
_journal_page_first o1577
_journal_page_last o1578
_journal_paper_doi 10.1107/S1600536813025774
_journal_volume 69
_journal_year 2013
_chemical_formula_iupac 'C20 H27 N5 O3'
_chemical_formula_moiety 'C20 H27 N5 O3'
_chemical_formula_sum 'C20 H27 N5 O3'
_chemical_formula_weight 385.47
_chemical_name_systematic
;
<i>tert</i>-Butyl
4-{[2-amino-4-(2-hydroxyphenyl)pyrimidin-5-yl]methyl}piperazine-1-carboxylate
;
_space_group_IT_number 14
_symmetry_cell_setting monoclinic
_symmetry_space_group_name_Hall '-P 2yn'
_symmetry_space_group_name_H-M 'P 1 21/n 1'
_atom_sites_solution_hydrogens geom
_atom_sites_solution_primary direct
_atom_sites_solution_secondary difmap
_audit_creation_method SHELXL-97
_cell_angle_alpha 90.00
_cell_angle_beta 93.513(2)
_cell_angle_gamma 90.00
_cell_formula_units_Z 4
_cell_length_a 6.1925(2)
_cell_length_b 8.2636(2)
_cell_length_c 40.7287(11)
_cell_measurement_reflns_used 5662
_cell_measurement_temperature 293(2)
_cell_measurement_theta_max 24.85
_cell_measurement_theta_min 2.5
_cell_volume 2080.27(10)
_computing_cell_refinement 'APEX2 and SAINT (Bruker, 2004)'
_computing_data_collection 'APEX2 (Bruker, 2004)'
_computing_data_reduction 'SAINT (Bruker, 2004)'
_computing_molecular_graphics
;
ORTEP-3 for Windows (Farrugia, 2012) and DIAMOND (Brandenburg,
2006)
;
_computing_publication_material 'publCIF (Westrip, 2010)'
_computing_structure_refinement 'SHELXL97 (Sheldrick, 2008)'
_computing_structure_solution 'SHELXS97 (Sheldrick, 2008)'
_diffrn_ambient_temperature 293(2)
_diffrn_detector_area_resol_mean 10.0
_diffrn_measured_fraction_theta_full 0.999
_diffrn_measured_fraction_theta_max 0.987
_diffrn_measurement_device_type 'Bruker APEXII CCD'
_diffrn_measurement_method '\w and \f scan'
_diffrn_radiation_monochromator graphite
_diffrn_radiation_source 'fine-focus sealed tube'
_diffrn_radiation_type MoK\a
_diffrn_radiation_wavelength 0.71073
_diffrn_reflns_av_R_equivalents 0.0257
_diffrn_reflns_av_sigmaI/netI 0.0244
_diffrn_reflns_limit_h_max 8
_diffrn_reflns_limit_h_min -8
_diffrn_reflns_limit_k_max 10
_diffrn_reflns_limit_k_min -10
_diffrn_reflns_limit_l_max 53
_diffrn_reflns_limit_l_min -53
_diffrn_reflns_number 20251
_diffrn_reflns_theta_full 25.00
_diffrn_reflns_theta_max 28.05
_diffrn_reflns_theta_min 1.00
_diffrn_standards_decay_% 0
_exptl_absorpt_coefficient_mu 0.085
_exptl_absorpt_correction_T_max 0.997
_exptl_absorpt_correction_T_min 0.980
_exptl_absorpt_correction_type multi-scan
_exptl_absorpt_process_details '(SADABS; Bruker, 2004)'
_exptl_crystal_colour yellow
_exptl_crystal_density_diffrn 1.231
_exptl_crystal_density_method 'not measured'
_exptl_crystal_description block
_exptl_crystal_F_000 824
_exptl_crystal_size_max 0.47
_exptl_crystal_size_mid 0.35
_exptl_crystal_size_min 0.31
_refine_diff_density_max 0.189
_refine_diff_density_min -0.167
_refine_ls_extinction_method none
_refine_ls_goodness_of_fit_ref 1.035
_refine_ls_hydrogen_treatment mixed
_refine_ls_matrix_type full
_refine_ls_number_parameters 265
_refine_ls_number_reflns 4984
_refine_ls_number_restraints 3
_refine_ls_restrained_S_all 1.035
_refine_ls_R_factor_all 0.0778
_refine_ls_R_factor_gt 0.0497
_refine_ls_shift/su_max 0.000
_refine_ls_shift/su_mean 0.000
_refine_ls_structure_factor_coef Fsqd
_refine_ls_weighting_details 'calc w=1/[\s^2^(Fo^2^)+(0.0598P)^2^+0.4709P] where P=(Fo^2^+2Fc^2^)/3'
_refine_ls_weighting_scheme calc
_refine_ls_wR_factor_gt 0.1258
_refine_ls_wR_factor_ref 0.1413
_reflns_number_gt 3339
_reflns_number_total 4985
_reflns_threshold_expression I>2\s(I)
_cod_data_source_file hg5347.cif
_cod_data_source_block I
_cod_original_sg_symbol_H-M 'P 21/n'
_cod_database_code 2238633

loop_
_symmetry_equiv_pos_as_xyz
'x, y, z'
'-x+1/2, y+1/2, -z+1/2'
'-x, -y, -z'
'x-1/2, -y-1/2, z-1/2'

loop_
_atom_site_type_symbol
_atom_site_label
_atom_site_fract_x
_atom_site_fract_y
_atom_site_fract_z
_atom_site_U_iso_or_equiv
_atom_site_adp_type
_atom_site_calc_flag
_atom_site_refinement_flags
_atom_site_occupancy
_atom_site_symmetry_multiplicity
O O1 0.91283(18) 0.00416(15) 0.20530(3) 0.0595(3) Uani d . 1 1
O O2 1.2654(2) 0.03360(18) 0.19456(4) 0.0730(4) Uani d . 1 1
O O3 0.7761(2) 0.93303(17) 0.02308(4) 0.0754(4) Uani d D 1 1
H H1O 0.890(3) 0.881(3) 0.0213(7) 0.113 Uiso d D 1 1
N N1 1.0148(2) 0.2184(2) 0.17776(4) 0.0570(4) Uani d . 1 1
N N2 0.89391(19) 0.36533(16) 0.11658(3) 0.0439(3) Uani d . 1 1
N N3 1.2749(2) 0.47841(18) 0.02609(3) 0.0547(4) Uani d . 1 1
N N4 1.0670(2) 0.71577(17) 0.03355(3) 0.0485(3) Uani d . 1 1
N N5 1.3458(3) 0.7126(2) -0.00122(4) 0.0586(4) Uani d D 1 1
H H1N 1.453(2) 0.660(2) -0.0085(5) 0.070 Uiso d D 1 1
H H2N 1.313(3) 0.8128(13) -0.0043(5) 0.070 Uiso d D 1 1
C C1 0.9389(3) -0.1517(2) 0.22215(5) 0.0643(5) Uani d . 1 1
C C2 0.7106(4) -0.1849(3) 0.23163(7) 0.0982(8) Uani d . 1 1
H H2A 0.6168 -0.1958 0.2121 0.147 Uiso calc R 1 1
H H2B 0.6619 -0.0968 0.2446 0.147 Uiso calc R 1 1
H H2C 0.7084 -0.2833 0.2442 0.147 Uiso calc R 1 1
C C3 1.0205(6) -0.2767(3) 0.19926(8) 0.1142(10) Uani d . 1 1
H H3A 0.9265 -0.2812 0.1796 0.171 Uiso calc R 1 1
H H3B 1.0233 -0.3805 0.2099 0.171 Uiso calc R 1 1
H H3C 1.1640 -0.2485 0.1936 0.171 Uiso calc R 1 1
C C4 1.0877(4) -0.1339(3) 0.25247(6) 0.0862(7) Uani d . 1 1
H H4A 1.2309 -0.1087 0.2462 0.129 Uiso calc R 1 1
H H4B 1.0909 -0.2334 0.2647 0.129 Uiso calc R 1 1
H H4C 1.0365 -0.0483 0.2659 0.129 Uiso calc R 1 1
C C5 1.0795(3) 0.0788(2) 0.19248(4) 0.0502(4) Uani d . 1 1
C C6 1.1675(3) 0.3157(3) 0.16089(4) 0.0583(5) Uani d . 1 1
H H6A 1.3126 0.2742 0.1656 0.070 Uiso calc R 1 1
H H6B 1.1633 0.4263 0.1688 0.070 Uiso calc R 1 1
C C7 1.1151(2) 0.3135(2) 0.12434(4) 0.0505(4) Uani d . 1 1
H H7A 1.2135 0.3848 0.1136 0.061 Uiso calc R 1 1
H H7B 1.1346 0.2048 0.1160 0.061 Uiso calc R 1 1
C C8 0.7452(2) 0.2609(2) 0.13308(4) 0.0539(4) Uani d . 1 1
H H8A 0.7585 0.1509 0.1251 0.065 Uiso calc R 1 1
H H8B 0.5978 0.2965 0.1278 0.065 Uiso calc R 1 1
C C9 0.7909(3) 0.2634(2) 0.16981(4) 0.0571(5) Uani d . 1 1
H H9A 0.7641 0.3710 0.1782 0.069 Uiso calc R 1 1
H H9B 0.6955 0.1883 0.1801 0.069 Uiso calc R 1 1
C C10 0.8377(3) 0.3662(2) 0.08106(4) 0.0501(4) Uani d . 1 1
H H10A 0.6881 0.3998 0.0774 0.060 Uiso calc R 1 1
H H10B 0.8489 0.2566 0.0728 0.060 Uiso calc R 1 1
C C11 0.9763(3) 0.4747(2) 0.06151(4) 0.0461(4) Uani d . 1 1
C C12 1.1442(3) 0.4048(2) 0.04594(4) 0.0523(4) Uani d . 1 1
H H12 1.1684 0.2951 0.0497 0.063 Uiso calc R 1 1
C C13 1.2268(3) 0.6347(2) 0.02015(4) 0.0482(4) Uani d . 1 1
C C14 0.9433(2) 0.6398(2) 0.05486(4) 0.0452(4) Uani d . 1 1
C C15 0.7717(3) 0.7411(2) 0.06797(4) 0.0496(4) Uani d . 1 1
C C16 0.6802(3) 0.7041(3) 0.09754(5) 0.0661(5) Uani d . 1 1
H H16 0.7374 0.6190 0.1102 0.079 Uiso calc R 1 1
C C17 0.5086(4) 0.7892(3) 0.10848(6) 0.0808(6) Uani d . 1 1
H H17 0.4508 0.7621 0.1283 0.097 Uiso calc R 1 1
C C18 0.4230(4) 0.9149(3) 0.08982(6) 0.0800(6) Uani d . 1 1
H H18 0.3016 0.9694 0.0964 0.096 Uiso calc R 1 1
C C19 0.5151(3) 0.9602(2) 0.06172(6) 0.0712(6) Uani d . 1 1
H H19 0.4582 1.0475 0.0497 0.085 Uiso calc R 1 1
C C20 0.6908(3) 0.8788(2) 0.05086(5) 0.0567(4) Uani d . 1 1

loop_
_atom_site_aniso_label
_atom_site_aniso_U_11
_atom_site_aniso_U_22
_atom_site_aniso_U_33
_atom_site_aniso_U_12
_atom_site_aniso_U_13
_atom_site_aniso_U_23
O1 0.0471(6) 0.0574(7) 0.0739(8) 0.0036(5) 0.0027(6) 0.0193(6)
O2 0.0452(7) 0.0813(9) 0.0922(10) 0.0159(7) 0.0017(6) 0.0178(8)
O3 0.0799(10) 0.0616(9) 0.0863(10) 0.0078(7) 0.0171(8) 0.0277(7)
N1 0.0377(7) 0.0774(10) 0.0562(8) 0.0055(7) 0.0054(6) 0.0268(7)
N2 0.0354(6) 0.0546(8) 0.0422(7) 0.0024(6) 0.0075(5) 0.0110(6)
N3 0.0592(8) 0.0581(9) 0.0484(8) -0.0008(7) 0.0160(7) 0.0056(7)
N4 0.0494(7) 0.0532(8) 0.0432(7) -0.0058(6) 0.0048(6) 0.0056(6)
N5 0.0649(10) 0.0591(9) 0.0535(9) -0.0065(8) 0.0181(7) 0.0079(7)
C1 0.0691(12) 0.0473(10) 0.0758(13) 0.0031(9) -0.0005(10) 0.0118(9)
C2 0.0747(15) 0.0852(16) 0.134(2) -0.0138(13) 0.0032(14) 0.0445(16)
C3 0.156(3) 0.0629(15) 0.124(2) 0.0019(17) 0.011(2) -0.0182(15)
C4 0.0856(15) 0.0896(16) 0.0818(15) 0.0095(13) -0.0074(12) 0.0244(13)
C5 0.0421(9) 0.0593(10) 0.0487(9) 0.0045(8) 0.0001(7) 0.0036(8)
C6 0.0403(8) 0.0773(12) 0.0574(10) -0.0038(8) 0.0026(7) 0.0172(9)
C7 0.0358(8) 0.0628(10) 0.0540(9) 0.0031(7) 0.0112(7) 0.0118(8)
C8 0.0333(8) 0.0714(11) 0.0573(10) 0.0014(8) 0.0060(7) 0.0216(8)
C9 0.0411(8) 0.0762(12) 0.0554(10) 0.0142(8) 0.0142(7) 0.0245(9)
C10 0.0463(9) 0.0600(10) 0.0444(9) -0.0030(8) 0.0053(7) 0.0093(7)
C11 0.0469(8) 0.0537(9) 0.0378(8) -0.0015(7) 0.0033(6) 0.0070(7)
C12 0.0597(10) 0.0529(10) 0.0454(9) 0.0014(8) 0.0122(7) 0.0069(7)
C13 0.0506(9) 0.0558(10) 0.0385(8) -0.0084(8) 0.0047(7) 0.0028(7)
C14 0.0428(8) 0.0546(9) 0.0377(8) -0.0033(7) -0.0005(6) 0.0035(7)
C15 0.0475(9) 0.0512(9) 0.0500(9) -0.0018(7) 0.0027(7) 0.0020(7)
C16 0.0683(12) 0.0707(12) 0.0607(11) 0.0132(10) 0.0153(9) 0.0075(9)
C17 0.0839(15) 0.0805(15) 0.0813(15) 0.0171(12) 0.0316(12) 0.0045(12)
C18 0.0726(13) 0.0613(13) 0.1083(18) 0.0137(11) 0.0234(13) -0.0116(12)
C19 0.0693(12) 0.0494(11) 0.0952(16) 0.0089(9) 0.0092(11) 0.0029(10)
C20 0.0567(10) 0.0460(9) 0.0672(11) -0.0044(8) 0.0020(8) 0.0042(8)

loop_
_atom_type_symbol
_atom_type_description
_atom_type_scat_dispersion_real
_atom_type_scat_dispersion_imag
_atom_type_scat_source
C C 0.0033 0.0016 'International Tables Vol C Tables 4.2.6.8 and 6.1.1.4'
H H 0.0000 0.0000 'International Tables Vol C Tables 4.2.6.8 and 6.1.1.4'
N N 0.0061 0.0033 'International Tables Vol C Tables 4.2.6.8 and 6.1.1.4'
O O 0.0106 0.0060 'International Tables Vol C Tables 4.2.6.8 and 6.1.1.4'

loop_
_geom_angle_atom_site_label_1
_geom_angle_atom_site_label_2
_geom_angle_atom_site_label_3
_geom_angle
C5 O1 C1 121.59(13)
C20 O3 H1O 106(2)
C5 N1 C6 120.09(14)
C5 N1 C9 124.84(14)
C6 N1 C9 113.22(13)
C7 N2 C8 109.85(12)
C7 N2 C10 112.32(12)
C8 N2 C10 109.84(12)
C12 N3 C13 114.41(15)
C13 N4 C14 119.56(14)
C13 N5 H1N 116.6(14)
C13 N5 H2N 115.1(14)
H1N N5 H2N 128(2)
O1 C1 C4 110.10(16)
O1 C1 C3 110.25(18)
C4 C1 C3 111.4(2)
O1 C1 C2 101.62(15)
C4 C1 C2 110.11(19)
C3 C1 C2 112.9(2)
C1 C2 H2A 109.5
C1 C2 H2B 109.5
H2A C2 H2B 109.5
C1 C2 H2C 109.5
H2A C2 H2C 109.5
H2B C2 H2C 109.5
C1 C3 H3A 109.5
C1 C3 H3B 109.5
H3A C3 H3B 109.5
C1 C3 H3C 109.5
H3A C3 H3C 109.5
H3B C3 H3C 109.5
C1 C4 H4A 109.5
C1 C4 H4B 109.5
H4A C4 H4B 109.5
C1 C4 H4C 109.5
H4A C4 H4C 109.5
H4B C4 H4C 109.5
O2 C5 O1 125.84(16)
O2 C5 N1 123.43(16)
O1 C5 N1 110.66(13)
N1 C6 C7 110.82(14)
N1 C6 H6A 109.5
C7 C6 H6A 109.5
N1 C6 H6B 109.5
C7 C6 H6B 109.5
H6A C6 H6B 108.1
N2 C7 C6 110.82(13)
N2 C7 H7A 109.5
C6 C7 H7A 109.5
N2 C7 H7B 109.5
C6 C7 H7B 109.5
H7A C7 H7B 108.1
N2 C8 C9 111.36(14)
N2 C8 H8A 109.4
C9 C8 H8A 109.4
N2 C8 H8B 109.4
C9 C8 H8B 109.4
H8A C8 H8B 108.0
N1 C9 C8 109.68(13)
N1 C9 H9A 109.7
C8 C9 H9A 109.7
N1 C9 H9B 109.7
C8 C9 H9B 109.7
H9A C9 H9B 108.2
N2 C10 C11 114.62(13)
N2 C10 H10A 108.6
C11 C10 H10A 108.6
N2 C10 H10B 108.6
C11 C10 H10B 108.6
H10A C10 H10B 107.6
C12 C11 C14 115.08(14)
C12 C11 C10 117.72(15)
C14 C11 C10 126.96(15)
N3 C12 C11 126.47(17)
N3 C12 H12 116.8
C11 C12 H12 116.8
N4 C13 N5 118.34(16)
N4 C13 N3 124.67(14)
N5 C13 N3 116.98(15)
N4 C14 C11 119.68(14)
N4 C14 C15 114.77(14)
C11 C14 C15 125.46(14)
C16 C15 C20 116.87(16)
C16 C15 C14 121.81(15)
C20 C15 C14 121.32(15)
C17 C16 C15 122.15(19)
C17 C16 H16 118.9
C15 C16 H16 118.9
C16 C17 C18 119.2(2)
C16 C17 H17 120.4
C18 C17 H17 120.4
C19 C18 C17 120.32(19)
C19 C18 H18 119.8
C17 C18 H18 119.8
C18 C19 C20 121.1(2)
C18 C19 H19 119.5
C20 C19 H19 119.4
O3 C20 C19 117.65(17)
O3 C20 C15 122.34(16)
C19 C20 C15 119.98(18)

loop_
_geom_bond_atom_site_label_1
_geom_bond_atom_site_label_2
_geom_bond_distance
O1 C5 1.336(2)
O1 C1 1.464(2)
O2 C5 1.2080(19)
O3 C20 1.354(2)
O3 H1O 0.832(10)
N1 C5 1.350(2)
N1 C6 1.447(2)
N1 C9 1.453(2)
N2 C7 1.4513(19)
N2 C8 1.4564(19)
N2 C10 1.467(2)
N3 C12 1.326(2)
N3 C13 1.345(2)
N4 C13 1.338(2)
N4 C14 1.3476(19)
N5 C13 1.339(2)
N5 H1N 0.861(9)
N5 H2N 0.859(9)
C1 C4 1.502(3)
C1 C3 1.500(3)
C1 C2 1.513(3)
C2 H2A 0.9600
C2 H2B 0.9600
C2 H2C 0.9600
C3 H3A 0.9600
C3 H3B 0.9600
C3 H3C 0.9600
C4 H4A 0.9600
C4 H4B 0.9600
C4 H4C 0.9600
C6 C7 1.504(2)
C6 H6A 0.9700
C6 H6B 0.9700
C7 H7A 0.9700
C7 H7B 0.9700
C8 C9 1.505(2)
C8 H8A 0.9700
C8 H8B 0.9700
C9 H9A 0.9700
C9 H9B 0.9700
C10 C11 1.503(2)
C10 H10A 0.9700
C10 H10B 0.9700
C11 C12 1.378(2)
C11 C14 1.403(2)
C12 H12 0.9300
C14 C15 1.477(2)
C15 C16 1.396(2)
C15 C20 1.411(2)
C16 C17 1.371(3)
C16 H16 0.9300
C17 C18 1.375(3)
C17 H17 0.9300
C18 C19 1.362(3)
C18 H18 0.9300
C19 C20 1.375(3)
C19 H19 0.9300

loop_
_geom_hbond_atom_site_label_D
_geom_hbond_atom_site_label_H
_geom_hbond_atom_site_label_A
_geom_hbond_site_symmetry_A
_geom_hbond_distance_DH
_geom_hbond_distance_HA
_geom_hbond_distance_DA
_geom_hbond_angle_DHA
O3 H1O N4 . 0.832(10) 1.802(17) 2.560(2) 151(3)
N5 H1N N3 3_865 0.861(9) 2.193(10) 3.054(2) 179(2)
N5 H2N O3 3_775 0.859(9) 2.292(10) 3.139(2) 168.9(19)

loop_
_geom_torsion_atom_site_label_1
_geom_torsion_atom_site_label_2
_geom_torsion_atom_site_label_3
_geom_torsion_atom_site_label_4
_geom_torsion
C5 O1 C1 C4 63.7(2)
C5 O1 C1 C3 -59.6(2)
C5 O1 C1 C2 -179.57(18)
C1 O1 C5 O2 -3.9(3)
C1 O1 C5 N1 178.86(16)
C6 N1 C5 O2 5.5(3)
C9 N1 C5 O2 168.93(18)
C6 N1 C5 O1 -177.24(15)
C9 N1 C5 O1 -13.8(2)
C5 N1 C6 C7 111.09(18)
C9 N1 C6 C7 -54.2(2)
C8 N2 C7 C6 -58.01(19)
C10 N2 C7 C6 179.42(14)
N1 C6 C7 N2 55.5(2)
C7 N2 C8 C9 58.83(18)
C10 N2 C8 C9 -177.15(14)
C5 N1 C9 C8 -110.40(19)
C6 N1 C9 C8 54.0(2)
N2 C8 C9 N1 -56.0(2)
C7 N2 C10 C11 -59.36(19)
C8 N2 C10 C11 178.07(14)
N2 C10 C11 C12 98.42(18)
N2 C10 C11 C14 -87.4(2)
C13 N3 C12 C11 -3.1(3)
C14 C11 C12 N3 0.8(3)
C10 C11 C12 N3 175.61(16)
C14 N4 C13 N5 179.31(15)
C14 N4 C13 N3 0.6(2)
C12 N3 C13 N4 2.4(2)
C12 N3 C13 N5 -176.31(16)
C13 N4 C14 C11 -3.2(2)
C13 N4 C14 C15 -179.82(14)
C12 C11 C14 N4 2.5(2)
C10 C11 C14 N4 -171.82(15)
C12 C11 C14 C15 178.75(15)
C10 C11 C14 C15 4.5(3)
N4 C14 C15 C16 -157.67(17)
C11 C14 C15 C16 25.9(3)
N4 C14 C15 C20 23.2(2)
C11 C14 C15 C20 -153.26(16)
C20 C15 C16 C17 4.9(3)
C14 C15 C16 C17 -174.32(19)
C15 C16 C17 C18 0.1(4)
C16 C17 C18 C19 -3.6(4)
C17 C18 C19 C20 1.9(4)
C18 C19 C20 O3 -178.7(2)
C18 C19 C20 C15 3.3(3)
C16 C15 C20 O3 175.57(18)
C14 C15 C20 O3 -5.2(3)
C16 C15 C20 C19 -6.5(3)
C14 C15 C20 C19 172.72(17)
